data_4116992
loop_
_publ_author_name
'Stephen F. Nelsen'
'Michael T. Ramm'
'J. Jens Wolff'
'Douglas R. Powell'

_publ_contact_author
; 
    Prof. Stephen F. Nelsen 
    Department of Chemistry 
    University of Wisconsin 
    Madison, WI  53706-1396  USA 
;
_publ_contact_author_email nelsen@chem.wisc.edu
_publ_contact_author_fax 1(608)2620381
_publ_contact_author_phone 1(608)2623426
_publ_section_title
;
 Intramolecular Electron Transfer between Doubly Four \s-Bond-Linked
 Tetraalkylhydrazine Cationic and Neutral Units
;
_journal_name_full 'Journal of the American Chemical Society'
_journal_page_first 6863
_journal_page_last 6872
_journal_paper_doi 10.1021/ja963415m
_journal_volume 119
_journal_year 1997
_chemical_formula_sum 'C24 H42 N4'
_chemical_formula_weight 386.62
_chemical_name_systematic
; 
 ? 
;
_space_group_IT_number 14
_symmetry_cell_setting monoclinic
_symmetry_space_group_name_Hall '-P 2yn'
_symmetry_space_group_name_H-M 'P 1 21/n 1'
_atom_sites_solution_hydrogens geom
_atom_sites_solution_primary direct
_atom_sites_solution_secondary difmap
_audit_creation_method SHELXL
_cell_angle_alpha 90.00
_cell_angle_beta 106.162(2)
_cell_angle_gamma 90.00
_cell_formula_units_Z 4
_cell_length_a 8.2788(2)
_cell_length_b 23.3285(2)
_cell_length_c 12.1110(2)
_cell_measurement_reflns_used 6607
_cell_measurement_temperature 133(2)
_cell_measurement_theta_max 25.0
_cell_measurement_theta_min 3.0
_cell_volume 2246.58(7)
_computing_structure_refinement 'SHELXL-93 (Sheldrick, 1993)'
_computing_structure_solution 'SHELXS-86 (Sheldrick, 1990)'
_diffrn_ambient_temperature 133(2)
_diffrn_measurement_device 'Siemens P4/CCD'
_diffrn_measurement_method 'phi scan frames'
_diffrn_radiation_monochromator graphite
_diffrn_radiation_source 'sealed tube'
_diffrn_radiation_type MoK\a
_diffrn_radiation_wavelength 0.71073
_diffrn_reflns_av_R_equivalents 0.0217
_diffrn_reflns_av_sigmaI/netI 0.0378
_diffrn_reflns_limit_h_max 10
_diffrn_reflns_limit_h_min -4
_diffrn_reflns_limit_k_max 30
_diffrn_reflns_limit_k_min -22
_diffrn_reflns_limit_l_max 7
_diffrn_reflns_limit_l_min -14
_diffrn_reflns_number 8664
_diffrn_reflns_theta_max 27.70
_diffrn_reflns_theta_min 1.75
_diffrn_standards_decay_% -0.11
_diffrn_standards_number 6607
_exptl_absorpt_coefficient_mu 0.068
_exptl_absorpt_correction_T_max 0.6910
_exptl_absorpt_correction_T_min 0.8293
_exptl_absorpt_correction_type empirical
_exptl_crystal_colour colorless
_exptl_crystal_density_diffrn 1.143
_exptl_crystal_description 'transparent prism'
_exptl_crystal_F_000 856
_exptl_crystal_size_max 0.42
_exptl_crystal_size_mid 0.25
_exptl_crystal_size_min 0.20
_refine_diff_density_max 0.311
_refine_diff_density_min -0.203
_refine_diff_density_rms 0.042
_refine_ls_extinction_coef 0.0036(7)
_refine_ls_extinction_expression Fc^*^=kFc[1+0.001xFc^2^\l^3^/sin(2\q)]^-1/4^
_refine_ls_extinction_method SHELXL
_refine_ls_goodness_of_fit_all 1.202
_refine_ls_goodness_of_fit_obs 1.245
_refine_ls_hydrogen_treatment riding
_refine_ls_matrix_type full
_refine_ls_number_parameters 273
_refine_ls_number_reflns 4518
_refine_ls_number_restraints 12
_refine_ls_restrained_S_all 1.201
_refine_ls_restrained_S_obs 1.243
_refine_ls_R_factor_all 0.0753
_refine_ls_R_factor_obs 0.0640
_refine_ls_shift/esd_max 0.080
_refine_ls_shift/esd_mean 0.004
_refine_ls_structure_factor_coef Fsqd
_refine_ls_weighting_details 'w=1/[\s^2^(Fo^2^)+(0.0309P)^2^+1.5584P] where P=(Fo^2^+2Fc^2^)/3'
_refine_ls_weighting_scheme calc
_refine_ls_wR_factor_all 0.1331
_refine_ls_wR_factor_obs 0.1280
_reflns_number_observed 3927
_reflns_number_total 4518
_reflns_observed_criterion >2sigma(I)
_cod_data_source_file ja963415m.cif
_cod_data_source_block compound_aB1H
_cod_depositor_comments
;
The following automatic conversions were performed:

'_refine_ls_weighting_scheme' value 'calc
w=1/[\s^2^(Fo^2^)+(0.0309P)^2^+1.5584P] where P=(Fo^2^+2Fc^2^)/3' was
changed to 'calc'. New tag '_refine_ls_weighting_details' was
created. The value of the new tag was set to
'w=1/[\s^2^(Fo^2^)+(0.0309P)^2^+1.5584P] where P=(Fo^2^+2Fc^2^)/3'.

Automatic conversion script
Id: cif_fix_values 3143 2015-03-26 13:38:13Z robertas 
;
_cod_database_code 4116992

loop_
_symmetry_equiv_pos_as_xyz
'x, y, z'
'-x+1/2, y+1/2, -z+1/2'
'-x, -y, -z'
'x-1/2, -y-1/2, z-1/2'

loop_
_atom_site_aniso_label
_atom_site_aniso_U_11
_atom_site_aniso_U_22
_atom_site_aniso_U_33
_atom_site_aniso_U_23
_atom_site_aniso_U_13
_atom_site_aniso_U_12
C1 0.0158(9) 0.0171(9) 0.0215(9) -0.0019(7) 0.0061(8) 0.0013(7)
C2 0.0182(9) 0.0165(9) 0.0232(10) -0.0021(7) 0.0057(8) 0.0003(7)
C3 0.0189(9) 0.0181(9) 0.0271(10) 0.0024(8) 0.0090(8) 0.0003(7)
C4 0.0208(9) 0.0200(9) 0.0266(10) 0.0012(8) 0.0109(8) 0.0043(7)
C5 0.0224(9) 0.0170(9) 0.0230(10) -0.0017(7) 0.0074(8) 0.0025(7)
C6 0.0159(9) 0.0164(9) 0.0228(10) -0.0011(7) 0.0049(8) -0.0007(7)
C7 0.0194(9) 0.0164(9) 0.0234(10) -0.0010(8) 0.0069(8) 0.0004(7)
C8 0.0175(9) 0.0195(9) 0.0252(10) 0.0014(8) 0.0069(8) 0.0030(7)
C9 0.0173(9) 0.0193(9) 0.0248(10) -0.0010(8) 0.0053(8) -0.0020(7)
C10 0.0195(9) 0.0163(9) 0.0238(10) -0.0019(7) 0.0060(8) -0.0009(7)
N11 0.0208(8) 0.0189(8) 0.0211(8) -0.0015(6) 0.0058(7) 0.0035(6)
C12 0.0212(10) 0.0228(10) 0.0235(10) -0.0004(8) 0.0059(8) 0.0062(8)
C13 0.0269(11) 0.0262(11) 0.0445(13) -0.0048(10) 0.0116(10) 0.0065(9)
C14 0.0172(9) 0.0332(12) 0.0311(11) -0.0004(9) 0.0036(9) 0.0025(8)
C15 0.0324(13) 0.047(2) 0.0259(13) 0.0043(11) 0.0067(11) 0.0180(11)
N16 0.0246(8) 0.0190(8) 0.0194(8) -0.0027(6) 0.0062(7) 0.0040(6)
C17 0.0275(10) 0.0301(11) 0.0198(10) -0.0017(8) 0.0067(9) 0.0067(8)
C17A 0.025(9) 0.034(9) 0.030(9) 0.000(7) -0.001(7) 0.003(6)
C18 0.0437(13) 0.0281(11) 0.0270(11) 0.0016(9) 0.0167(10) 0.0018(9)
C19 0.0347(12) 0.0385(13) 0.0278(11) -0.0128(10) 0.0119(10) -0.0007(10)
N20 0.0218(8) 0.0184(8) 0.0241(9) 0.0008(7) 0.0086(7) -0.0006(6)
C21 0.0225(10) 0.0233(10) 0.0305(11) 0.0041(8) 0.0112(9) -0.0012(8)
C22 0.0252(11) 0.0317(12) 0.0462(14) 0.0073(10) 0.0192(10) 0.0032(9)
C23 0.0302(11) 0.0257(11) 0.0383(13) 0.0023(9) 0.0125(10) -0.0058(9)
C24 0.0354(13) 0.0355(14) 0.0311(13) 0.0069(10) 0.0151(11) -0.0032(10)
N25 0.0216(8) 0.0205(8) 0.0226(8) -0.0007(7) 0.0046(7) 0.0004(6)
C26 0.0245(10) 0.0289(11) 0.0237(10) 0.0014(9) 0.0012(9) 0.0010(8)
C26A 0.049(11) 0.047(11) 0.049(11) 0.004(7) 0.015(7) -0.007(7)
C27 0.0222(10) 0.0326(12) 0.0344(12) 0.0024(10) -0.0008(9) 0.0010(9)
C28 0.0328(12) 0.0389(13) 0.0296(12) -0.0091(10) -0.0019(10) 0.0029(10)

loop_
_atom_site_label
_atom_site_type_symbol
_atom_site_fract_x
_atom_site_fract_y
_atom_site_fract_z
_atom_site_U_iso_or_equiv
_atom_site_thermal_displace_type
_atom_site_occupancy
_atom_site_calc_flag
_atom_site_refinement_flags
_atom_site_disorder_group
C1 C 0.2284(2) 0.40168(8) 0.4730(2) 0.0180(4) Uani 1 d . .
H1 H 0.1254(2) 0.41337(8) 0.4951(2) 0.022 Uiso 1 d R .
C2 C 0.2670(2) 0.44203(8) 0.3816(2) 0.0193(4) Uani 1 d . .
H2 H 0.2730(2) 0.48246(8) 0.4099(2) 0.023 Uiso 1 d R .
C3 C 0.4466(2) 0.42151(8) 0.3843(2) 0.0208(4) Uani 1 d . .
H3 H 0.5162(2) 0.44892(8) 0.3534(2) 0.025 Uiso 1 d R .
C4 C 0.4405(2) 0.35826(8) 0.3402(2) 0.0216(4) Uani 1 d . .
H4 H 0.5077(2) 0.34958(8) 0.2852(2) 0.026 Uiso 1 d R .
C5 C 0.2525(2) 0.34119(8) 0.3017(2) 0.0206(4) Uani 1 d . .
H5 H 0.2415(2) 0.30157(8) 0.2689(2) 0.025 Uiso 1 d R .
C6 C 0.2131(2) 0.34014(8) 0.4190(2) 0.0184(4) Uani 1 d . .
H6 H 0.1022(2) 0.32184(8) 0.4143(2) 0.022 Uiso 1 d R .
C7 C 0.3628(2) 0.30535(8) 0.4946(2) 0.0195(4) Uani 1 d . .
H7 H 0.3558(2) 0.26499(8) 0.4659(2) 0.023 Uiso 1 d R .
C8 C 0.5133(2) 0.33588(8) 0.4663(2) 0.0205(4) Uani 1 d . .
H8 H 0.6210(2) 0.31387(8) 0.4828(2) 0.025 Uiso 1 d R .
C9 C 0.5261(2) 0.39938(8) 0.5099(2) 0.0206(4) Uani 1 d . .
H9 H 0.6412(2) 0.41379(8) 0.5501(2) 0.025 Uiso 1 d R .
C10 C 0.3904(2) 0.40636(8) 0.5740(2) 0.0199(4) Uani 1 d . .
H10 H 0.3981(2) 0.44576(8) 0.6076(2) 0.024 Uiso 1 d R .
N11 N 0.1477(2) 0.43897(7) 0.26524(13) 0.0203(4) Uani 1 d . .
C12 C -0.0294(2) 0.45937(8) 0.2560(2) 0.0226(4) Uani 1 d . .
H12 H -0.0847(2) 0.46471(8) 0.1757(2) 0.027 Uiso 0.082(4) d PR 2
C13 C -0.0194(3) 0.51848(9) 0.3140(2) 0.0322(5) Uani 1 d . .
H13A H 0.0529(3) 0.54387(9) 0.2841(2) 0.048 Uiso 1 d R .
H13B H 0.0277(3) 0.51418(9) 0.3972(2) 0.048 Uiso 1 d R .
H13C H -0.1324(3) 0.53505(9) 0.2975(2) 0.048 Uiso 1 d R .
C14 C -0.1399(2) 0.41836(9) 0.3042(2) 0.0278(5) Uani 1 d . .
H14A H -0.1057(2) 0.42034(9) 0.3884(2) 0.042 Uiso 1 d R .
H14B H -0.1260(2) 0.37905(9) 0.2798(2) 0.042 Uiso 1 d R .
H14C H -0.2582(2) 0.42970(9) 0.2750(2) 0.042 Uiso 1 d R .
C15 C -0.1197(3) 0.46744(12) 0.1276(2) 0.0353(6) Uani 0.918(4) d P 1
H15A H -0.0510(3) 0.49163(12) 0.0923(2) 0.053 Uiso 0.918(4) d PR 1
H15B H -0.2289(3) 0.48584(12) 0.1192(2) 0.053 Uiso 0.918(4) d PR 1
H15C H -0.1369(3) 0.42999(12) 0.0894(2) 0.053 Uiso 0.918(4) d PR 1
N16 N 0.1436(2) 0.38063(7) 0.21750(14) 0.0210(4) Uani 1 d . .
C17 C 0.1792(3) 0.38230(9) 0.1022(2) 0.0258(4) Uani 1 d . .
H17 H 0.0801(3) 0.40189(9) 0.0492(2) 0.031 Uiso 0.918(4) d PR 1
C17A C 0.0158(32) 0.4062(12) 0.0088(23) 0.031(7) Uani 0.082(4) d PU 2
H17A H -0.0844(32) 0.3865(12) 0.0176(23) 0.047 Uiso 0.082(4) d PR 2
H17B H 0.0267(32) 0.3993(12) -0.0686(23) 0.047 Uiso 0.082(4) d PR 2
H17C H 0.0053(32) 0.4475(12) 0.0202(23) 0.047 Uiso 0.082(4) d PR 2
C18 C 0.3344(3) 0.41619(9) 0.0928(2) 0.0315(5) Uani 1 d . 1
H18A H 0.3363(3) 0.45371(9) 0.1296(2) 0.047 Uiso 1 d R 1
H18B H 0.3290(3) 0.42150(9) 0.0116(2) 0.047 Uiso 1 d R 1
H18C H 0.4366(3) 0.39493(9) 0.1313(2) 0.047 Uiso 1 d R 1
C19 C 0.1789(3) 0.32130(10) 0.0552(2) 0.0330(5) Uani 1 d . 1
H19A H 0.0848(3) 0.29971(10) 0.0688(2) 0.050 Uiso 1 d R 1
H19B H 0.2850(3) 0.30227(10) 0.0942(2) 0.050 Uiso 1 d R 1
H19C H 0.1669(3) 0.32293(10) -0.0276(2) 0.050 Uiso 1 d R 1
N20 N 0.3765(2) 0.30486(7) 0.61881(14) 0.0210(4) Uani 1 d . 1
C21 C 0.2358(2) 0.27429(8) 0.6529(2) 0.0247(4) Uani 1 d . 1
H21 H 0.2765(2) 0.26566(8) 0.7334(2) 0.030 Uiso 0.082(4) d PR 2
C22 C 0.0710(3) 0.30862(9) 0.6353(2) 0.0325(5) Uani 1 d . .
H22A H 0.0970(3) 0.34716(9) 0.6675(2) 0.049 Uiso 1 d R .
H22B H -0.0024(3) 0.28899(9) 0.6742(2) 0.049 Uiso 1 d R .
H22C H 0.0139(3) 0.31150(9) 0.5529(2) 0.049 Uiso 1 d R .
C23 C 0.2001(3) 0.21674(9) 0.5883(2) 0.0308(5) Uani 1 d . .
H23A H 0.3058(3) 0.19582(9) 0.5982(2) 0.046 Uiso 1 d R .
H23B H 0.1482(3) 0.22391(9) 0.5064(2) 0.046 Uiso 1 d R .
H23C H 0.1235(3) 0.19387(9) 0.6193(2) 0.046 Uiso 1 d R .
C24 C 0.3019(3) 0.26000(11) 0.7823(2) 0.0329(6) Uani 0.918(4) d P 1
H24A H 0.4128(3) 0.24192(11) 0.7976(2) 0.049 Uiso 0.918(4) d PR 1
H24B H 0.2237(3) 0.23365(11) 0.8040(2) 0.049 Uiso 0.918(4) d PR 1
H24C H 0.3110(3) 0.29535(11) 0.8273(2) 0.049 Uiso 0.918(4) d PR 1
N25 N 0.3984(2) 0.36355(7) 0.66589(14) 0.0219(4) Uani 1 d . .
C26 C 0.5529(3) 0.36662(9) 0.7664(2) 0.0268(4) Uani 1 d . .
H26 H 0.5259(3) 0.34375(9) 0.8288(2) 0.032 Uiso 0.918(4) d PR 1
C26A C 0.5102(42) 0.3414(14) 0.8642(29) 0.048(8) Uani 0.082(4) d PU 2
H26A H 0.5137(42) 0.2995(14) 0.8590(29) 0.072 Uiso 0.082(4) d PR 2
H26B H 0.3969(42) 0.3535(14) 0.8643(29) 0.072 Uiso 0.082(4) d PR 2
H26C H 0.5913(42) 0.3541(14) 0.9355(29) 0.072 Uiso 0.082(4) d PR 2
C27 C 0.7156(3) 0.34051(10) 0.7510(2) 0.0314(5) Uani 1 d . .
H27A H 0.6914(3) 0.30258(10) 0.7155(2) 0.047 Uiso 1 d R .
H27B H 0.7987(3) 0.33682(10) 0.8261(2) 0.047 Uiso 1 d R .
H27C H 0.7603(3) 0.36548(10) 0.7015(2) 0.047 Uiso 1 d R .
C28 C 0.5808(3) 0.42806(10) 0.8124(2) 0.0359(5) Uani 1 d . .
H28A H 0.4742(3) 0.44395(10) 0.8187(2) 0.054 Uiso 1 d R .
H28B H 0.6232(3) 0.45159(10) 0.7594(2) 0.054 Uiso 1 d R .
H28C H 0.6631(3) 0.42797(10) 0.8883(2) 0.054 Uiso 1 d R .

loop_
_atom_type_symbol
_atom_type_description
_atom_type_scat_dispersion_real
_atom_type_scat_dispersion_imag
_atom_type_scat_source
C C 0.0033 0.0016 'International Tables Vol C Tables 4.2.6.8 and 6.1.1.4'
H H 0.0000 0.0000 'International Tables Vol C Tables 4.2.6.8 and 6.1.1.4'
N N 0.0061 0.0033 'International Tables Vol C Tables 4.2.6.8 and 6.1.1.4'

loop_
_geom_angle_atom_site_label_1
_geom_angle_atom_site_label_2
_geom_angle_atom_site_label_3
_geom_angle
C10 C1 C2 102.45(14)
C10 C1 C6 110.25(15)
C2 C1 C6 105.45(14)
N11 C2 C1 115.73(15)
N11 C2 C3 112.69(15)
C1 C2 C3 100.62(14)
C2 C3 C4 110.10(15)
C2 C3 C9 105.20(14)
C4 C3 C9 89.17(14)
C5 C4 C3 106.25(14)
C5 C4 C8 106.85(14)
C3 C4 C8 90.84(14)
N16 C5 C6 113.55(14)
N16 C5 C4 114.6(2)
C6 C5 C4 100.32(15)
C5 C6 C7 102.31(14)
C5 C6 C1 110.88(15)
C7 C6 C1 105.92(15)
N20 C7 C6 115.35(14)
N20 C7 C8 112.96(15)
C6 C7 C8 100.80(14)
C7 C8 C9 110.00(14)
C7 C8 C4 104.69(15)
C9 C8 C4 89.14(14)
C10 C9 C8 106.23(14)
C10 C9 C3 106.65(15)
C8 C9 C3 90.77(14)
N25 C10 C9 114.87(15)
N25 C10 C1 113.17(15)
C9 C10 C1 100.77(14)
N16 N11 C2 110.73(14)
N16 N11 C12 110.15(14)
C2 N11 C12 115.51(14)
N11 C12 C15 107.6(2)
N11 C12 C13 108.6(2)
C15 C12 C13 107.5(2)
N11 C12 C14 116.1(2)
C15 C12 C14 106.6(2)
C13 C12 C14 110.1(2)
N11 N16 C5 111.14(14)
N11 N16 C17 110.52(14)
C5 N16 C17 114.61(14)
N16 C17 C19 109.9(2)
N16 C17 C18 117.7(2)
C19 C17 C18 111.4(2)
N16 C17 C17A 108.6(10)
N25 N20 C7 110.66(14)
N25 N20 C21 110.64(14)
C7 N20 C21 115.70(15)
N20 C21 C23 109.0(2)
N20 C21 C22 115.7(2)
C23 C21 C22 110.1(2)
N20 C21 C24 107.2(2)
C23 C21 C24 106.9(2)
C22 C21 C24 107.5(2)
N20 N25 C10 111.11(14)
N20 N25 C26 110.06(14)
C10 N25 C26 115.21(15)
C26A C26 N25 107.2(14)
C26A C26 C28 97.4(14)
N25 C26 C28 110.3(2)
C26A C26 C27 111.0(14)
N25 C26 C27 117.4(2)
C28 C26 C27 111.5(2)

loop_
_geom_bond_atom_site_label_1
_geom_bond_atom_site_label_2
_geom_bond_distance
C1 C10 1.547(3)
C1 C2 1.552(3)
C1 C6 1.568(2)
C2 N11 1.481(2)
C2 C3 1.554(2)
C3 C4 1.565(3)
C3 C9 1.567(3)
C4 C5 1.547(3)
C4 C8 1.567(3)
C5 N16 1.479(2)
C5 C6 1.544(2)
C6 C7 1.550(3)
C7 N20 1.476(2)
C7 C8 1.554(2)
C8 C9 1.566(3)
C9 C10 1.541(2)
C10 N25 1.483(2)
N11 N16 1.475(2)
N11 C12 1.515(2)
C12 C15 1.538(3)
C12 C13 1.539(3)
C12 C14 1.547(3)
N16 C17 1.506(2)
C17 C19 1.532(3)
C17 C18 1.540(3)
C17 C17A 1.60(3)
N20 N25 1.475(2)
N20 C21 1.517(2)
C21 C23 1.540(3)
C21 C22 1.545(3)
C21 C24 1.546(3)
N25 C26 1.502(3)
C26 C26A 1.45(3)
C26 C28 1.532(3)
C26 C27 1.536(3)

loop_
_geom_torsion_atom_site_label_1
_geom_torsion_atom_site_label_2
_geom_torsion_atom_site_label_3
_geom_torsion_atom_site_label_4
_geom_torsion
C10 C1 C2 N11 169.25(14)
C6 C1 C2 N11 53.9(2)
C10 C1 C2 C3 47.5(2)
C6 C1 C2 C3 -67.9(2)
N11 C2 C3 C4 -58.5(2)
C1 C2 C3 C4 65.3(2)
N11 C2 C3 C9 -153.32(15)
C1 C2 C3 C9 -29.5(2)
C2 C3 C4 C5 4.0(2)
C9 C3 C4 C5 109.93(15)
C2 C3 C4 C8 -103.8(2)
C9 C3 C4 C8 2.10(13)
C3 C4 C5 N16 54.0(2)
C8 C4 C5 N16 150.02(15)
C3 C4 C5 C6 -68.0(2)
C8 C4 C5 C6 28.0(2)
N16 C5 C6 C7 -169.96(15)
C4 C5 C6 C7 -47.2(2)
N16 C5 C6 C1 -57.4(2)
C4 C5 C6 C1 65.4(2)
C10 C1 C6 C5 -106.2(2)
C2 C1 C6 C5 3.7(2)
C10 C1 C6 C7 4.1(2)
C2 C1 C6 C7 114.0(2)
C5 C6 C7 N20 170.29(15)
C1 C6 C7 N20 54.1(2)
C5 C6 C7 C8 48.3(2)
C1 C6 C7 C8 -67.9(2)
N20 C7 C8 C9 -58.8(2)
C6 C7 C8 C9 64.9(2)
N20 C7 C8 C4 -153.32(15)
C6 C7 C8 C4 -29.7(2)
C5 C4 C8 C7 1.1(2)
C3 C4 C8 C7 108.37(14)
C5 C4 C8 C9 -109.37(15)
C3 C4 C8 C9 -2.10(13)
C7 C8 C9 C10 4.4(2)
C4 C8 C9 C10 109.69(15)
C7 C8 C9 C3 -103.2(2)
C4 C8 C9 C3 2.10(13)
C2 C3 C9 C10 1.3(2)
C4 C3 C9 C10 -109.30(15)
C2 C3 C9 C8 108.52(15)
C4 C3 C9 C8 -2.10(13)
C8 C9 C10 N25 53.6(2)
C3 C9 C10 N25 149.5(2)
C8 C9 C10 C1 -68.4(2)
C3 C9 C10 C1 27.5(2)
C2 C1 C10 N25 -169.78(14)
C6 C1 C10 N25 -57.9(2)
C2 C1 C10 C9 -46.6(2)
C6 C1 C10 C9 65.2(2)
C1 C2 N11 N16 -60.1(2)
C3 C2 N11 N16 55.0(2)
C1 C2 N11 C12 66.0(2)
C3 C2 N11 C12 -178.96(15)
N16 N11 C12 C15 -67.8(2)
C2 N11 C12 C15 165.9(2)
N16 N11 C12 C13 176.2(2)
C2 N11 C12 C13 49.8(2)
N16 N11 C12 C14 51.5(2)
C2 N11 C12 C14 -74.9(2)
C2 N11 N16 C5 3.1(2)
C12 N11 N16 C5 -125.9(2)
C2 N11 N16 C17 -125.4(2)
C12 N11 N16 C17 105.6(2)
C6 C5 N16 N11 54.0(2)
C4 C5 N16 N11 -60.5(2)
C6 C5 N16 C17 -179.8(2)
C4 C5 N16 C17 65.7(2)
N11 N16 C17 C19 178.6(2)
C5 N16 C17 C19 52.0(2)
N11 N16 C17 C18 49.7(2)
C5 N16 C17 C18 -76.8(2)
N11 N16 C17 C17A -74.7(11)
C5 N16 C17 C17A 158.8(11)
C6 C7 N20 N25 -60.5(2)
C8 C7 N20 N25 54.7(2)
C6 C7 N20 C21 66.4(2)
C8 C7 N20 C21 -178.44(15)
N25 N20 C21 C23 172.0(2)
C7 N20 C21 C23 45.2(2)
N25 N20 C21 C22 47.3(2)
C7 N20 C21 C22 -79.6(2)
N25 N20 C21 C24 -72.6(2)
C7 N20 C21 C24 160.5(2)
C7 N20 N25 C10 3.3(2)
C21 N20 N25 C10 -126.3(2)
C7 N20 N25 C26 -125.5(2)
C21 N20 N25 C26 104.9(2)
C9 C10 N25 N20 -60.6(2)
C1 C10 N25 N20 54.4(2)
C9 C10 N25 C26 65.4(2)
C1 C10 N25 C26 -179.57(15)
N20 N25 C26 C26A -77.5(15)
C10 N25 C26 C26A 155.9(15)
N20 N25 C26 C28 177.5(2)
C10 N25 C26 C28 50.9(2)
N20 N25 C26 C27 48.3(2)
C10 N25 C26 C27 -78.3(2)
